data_4126619
loop_
_publ_author_name
'Back, Jisu'
'Park, Junbeom'
'Kim, Youngsuk'
'Kang, Haneol'
'Kim, Yonghwi'
'Park, Moon Jeong'
'Kim, Kimoon'
'Lee, Eunsung'

_publ_section_title
;
 Triazenyl Radicals Stabilized by N-Heterocyclic Carbenes.
;
_journal_name_full 'Journal of the American Chemical Society'
_journal_paper_doi 10.1021/jacs.7b08753
_journal_year 2017
_chemical_formula_sum 'C55 H72 F3 N7 O3 S'
_chemical_formula_weight 968.25
_space_group_crystal_system orthorhombic
_space_group_IT_number 61
_space_group_name_Hall '-P 2ac 2ab'
_space_group_name_H-M_alt 'P b c a'
_symmetry_space_group_name_Hall '-P 2ac 2ab'
_symmetry_space_group_name_H-M 'P b c a'
_atom_sites_solution_hydrogens geom
_audit_creation_method SHELXL-2014/7
_cell_angle_alpha 90
_cell_angle_beta 90
_cell_angle_gamma 90
_cell_formula_units_Z 8
_cell_length_a 22.246(4)
_cell_length_b 20.400(4)
_cell_length_c 23.835(5)
_cell_measurement_reflns_used 143525
_cell_measurement_temperature 100(2)
_cell_measurement_theta_max 33.095
_cell_measurement_theta_min 1.487
_cell_volume 10817(4)
_computing_cell_refinement HKL3000
_computing_data_collection 'PAL ADSC Quantum-210 ADX Program'
_computing_data_reduction HKL3000
_computing_molecular_graphics 'Bruker SHELXTL'
_computing_publication_material 'Bruker SHELXTL'
_computing_structure_refinement 'SHELXL-2014/7 (Sheldrick, 2014)'
_computing_structure_solution 'SHELXS-97 (Sheldrick 2008)'
_diffrn_ambient_temperature 100(2)
_diffrn_measured_fraction_theta_full 0.998
_diffrn_measured_fraction_theta_max 0.845
_diffrn_measurement_device_type 'ADSC Q210 CCD area detector'
_diffrn_measurement_method 'omega scan'
_diffrn_radiation_monochromator 'Si(111) double crystal monochromator'
_diffrn_radiation_type synchrotron
_diffrn_radiation_wavelength 0.66002
_diffrn_reflns_av_R_equivalents 0.1068
_diffrn_reflns_av_unetI/netI 0.0524
_diffrn_reflns_Laue_measured_fraction_full 0.998
_diffrn_reflns_Laue_measured_fraction_max 0.845
_diffrn_reflns_limit_h_max 32
_diffrn_reflns_limit_h_min -32
_diffrn_reflns_limit_k_max 31
_diffrn_reflns_limit_k_min -31
_diffrn_reflns_limit_l_max 39
_diffrn_reflns_limit_l_min -39
_diffrn_reflns_number 143525
_diffrn_reflns_point_group_measured_fraction_full 0.998
_diffrn_reflns_point_group_measured_fraction_max 0.845
_diffrn_reflns_theta_full 23.329
_diffrn_reflns_theta_max 33.095
_diffrn_reflns_theta_min 1.487
_diffrn_source 'PLSII 2D bending magnet'
_exptl_absorpt_coefficient_mu 0.099
_exptl_absorpt_correction_type empirical
_exptl_absorpt_process_details 'HKL3000 Scalepack'
_exptl_crystal_colour orange
_exptl_crystal_density_diffrn 1.189
_exptl_crystal_description plate
_exptl_crystal_F_000 4144
_exptl_crystal_size_max 0.300
_exptl_crystal_size_mid 0.150
_exptl_crystal_size_min 0.010
_exptl_transmission_factor_max 0.999
_exptl_transmission_factor_min 0.971
_refine_diff_density_max 1.263
_refine_diff_density_min -1.083
_refine_diff_density_rms 0.083
_refine_ls_extinction_method none
_refine_ls_goodness_of_fit_ref 1.067
_refine_ls_hydrogen_treatment constr
_refine_ls_matrix_type full
_refine_ls_number_parameters 622
_refine_ls_number_reflns 21672
_refine_ls_number_restraints 0
_refine_ls_restrained_S_all 1.067
_refine_ls_R_factor_all 0.1128
_refine_ls_R_factor_gt 0.0907
_refine_ls_shift/su_max 0.001
_refine_ls_shift/su_mean 0.000
_refine_ls_structure_factor_coef Fsqd
_refine_ls_weighting_details 'w=1/[\s^2^(Fo^2^)+(0.1600P)^2^+4.4899P] where P=(Fo^2^+2Fc^2^)/3'
_refine_ls_weighting_scheme calc
_refine_ls_wR_factor_gt 0.2728
_refine_ls_wR_factor_ref 0.2886
_reflns_Friedel_coverage 0.000
_reflns_number_gt 15142
_reflns_number_total 21672
_reflns_threshold_expression 'I > 2\s(I)'
_cod_data_source_file 2a[OTf].cif
_cod_data_source_block pbca
_cod_database_code 4126619
_shelx_shelxl_version_number 2014/7
_shelx_space_group_comment
; 
The symmetry employed for this shelxl refinement is uniquely defined 
by the following loop, which should always be used as a source of 
symmetry information in preference to the above space-group names. 
They are only intended as comments. 
;
_shelx_estimated_absorpt_t_min 0.971
_shelx_estimated_absorpt_t_max 0.999

loop_
_space_group_symop_operation_xyz
'x, y, z'
'-x+1/2, -y, z+1/2'
'-x, y+1/2, -z+1/2'
'x+1/2, -y+1/2, -z'
'-x, -y, -z'
'x-1/2, y, -z-1/2'
'x, -y-1/2, z-1/2'
'-x-1/2, y-1/2, z'

loop_
_atom_site_label
_atom_site_type_symbol
_atom_site_fract_x
_atom_site_fract_y
_atom_site_fract_z
_atom_site_U_iso_or_equiv
_atom_site_adp_type
_atom_site_occupancy
_atom_site_site_symmetry_order
_atom_site_calc_flag
_atom_site_refinement_flags_posn
_atom_site_refinement_flags_adp
S1 S 0.74240(2) 0.49338(2) 0.16574(2) 0.03369(11) Uani 1 1 d . .
F1 F 0.69874(8) 0.46501(9) 0.06604(6) 0.0551(4) Uani 1 1 d . .
F2 F 0.78723(10) 0.50438(9) 0.06416(8) 0.0718(6) Uani 1 1 d . .
F3 F 0.77236(10) 0.40473(8) 0.09039(7) 0.0669(5) Uani 1 1 d . .
O1 O 0.70053(8) 0.44674(9) 0.18866(7) 0.0476(4) Uani 1 1 d . .
O2 O 0.71979(9) 0.55905(8) 0.15904(7) 0.0470(4) Uani 1 1 d . .
O3 O 0.80220(8) 0.48951(10) 0.18765(9) 0.0542(4) Uani 1 1 d . .
C1S C 0.75135(11) 0.46552(11) 0.09316(9) 0.0410(4) Uani 1 1 d . .
N1 N 0.42783(7) 0.80243(7) 0.37120(5) 0.0269(3) Uani 1 1 d . .
N2 N 0.47724(7) 0.84868(8) 0.43946(6) 0.0299(3) Uani 1 1 d . .
N3 N 0.51914(7) 0.74981(8) 0.40855(6) 0.0308(3) Uani 1 1 d . .
N4 N 0.54254(7) 0.72651(7) 0.36187(6) 0.0287(3) Uani 1 1 d . .
N5 N 0.57086(7) 0.67251(8) 0.37235(6) 0.0309(3) Uani 1 1 d . .
N6 N 0.60058(7) 0.58615(8) 0.31338(6) 0.0287(3) Uani 1 1 d . .
N7 N 0.65673(7) 0.67308(8) 0.30717(6) 0.0323(3) Uani 1 1 d . .
C1 C 0.47826(8) 0.79788(8) 0.40299(6) 0.0273(3) Uani 1 1 d . .
C2 C 0.39515(9) 0.85715(9) 0.38771(7) 0.0314(3) Uani 1 1 d . .
H2B H 0.3582 0.8717 0.3721 0.038 Uiso 1 1 calc R U
C3 C 0.42583(9) 0.88580(9) 0.43012(7) 0.0332(3) Uani 1 1 d . .
H3C H 0.4143 0.9242 0.4499 0.040 Uiso 1 1 calc R U
C4 C 0.40459(7) 0.75435(8) 0.33209(6) 0.0261(3) Uani 1 1 d . .
C5 C 0.38274(8) 0.69492(9) 0.35298(7) 0.0292(3) Uani 1 1 d . .
C6 C 0.35932(9) 0.65036(9) 0.31407(8) 0.0345(3) Uani 1 1 d . .
H6A H 0.3459 0.6086 0.3264 0.041 Uiso 1 1 calc R U
C7 C 0.35549(9) 0.66655(10) 0.25778(8) 0.0367(4) Uani 1 1 d . .
H7A H 0.3393 0.6358 0.2319 0.044 Uiso 1 1 calc R U
C8 C 0.37503(9) 0.72714(11) 0.23865(7) 0.0356(4) Uani 1 1 d . .
H8A H 0.3706 0.7380 0.2001 0.043 Uiso 1 1 calc R U
C9 C 0.40112(8) 0.77232(9) 0.27534(6) 0.0297(3) Uani 1 1 d . .
C10 C 0.38201(9) 0.67873(10) 0.41506(8) 0.0346(4) Uani 1 1 d . .
H10A H 0.4025 0.7153 0.4354 0.041 Uiso 1 1 calc R U
C11 C 0.41708(13) 0.61531(13) 0.42686(11) 0.0519(6) Uani 1 1 d . .
H11A H 0.4160 0.6058 0.4672 0.078 Uiso 1 1 calc R U
H11B H 0.3987 0.5790 0.4062 0.078 Uiso 1 1 calc R U
H11C H 0.4589 0.6207 0.4148 0.078 Uiso 1 1 calc R U
C12 C 0.31707(11) 0.67453(12) 0.43684(9) 0.0438(5) Uani 1 1 d . .
H12A H 0.3175 0.6641 0.4770 0.066 Uiso 1 1 calc R U
H12B H 0.2969 0.7167 0.4310 0.066 Uiso 1 1 calc R U
H12C H 0.2954 0.6402 0.4164 0.066 Uiso 1 1 calc R U
C13 C 0.42755(9) 0.83664(10) 0.25473(7) 0.0361(4) Uani 1 1 d . .
H13A H 0.4258 0.8678 0.2871 0.043 Uiso 1 1 calc R U
C14 C 0.49244(11) 0.82772(16) 0.24118(16) 0.0625(8) Uani 1 1 d . .
H14A H 0.5128 0.8069 0.2730 0.094 Uiso 1 1 calc R U
H14B H 0.4964 0.7999 0.2079 0.094 Uiso 1 1 calc R U
H14C H 0.5108 0.8705 0.2338 0.094 Uiso 1 1 calc R U
C15 C 0.39328(12) 0.86871(14) 0.20713(11) 0.0503(5) Uani 1 1 d . .
H15A H 0.3510 0.8736 0.2178 0.075 Uiso 1 1 calc R U
H15B H 0.4105 0.9120 0.1994 0.075 Uiso 1 1 calc R U
H15C H 0.3962 0.8413 0.1735 0.075 Uiso 1 1 calc R U
C16 C 0.52257(9) 0.86120(9) 0.48158(7) 0.0325(3) Uani 1 1 d . .
C17 C 0.52216(10) 0.82332(10) 0.53048(7) 0.0367(4) Uani 1 1 d . .
C18 C 0.56646(12) 0.83747(12) 0.57058(8) 0.0447(5) Uani 1 1 d . .
H18A H 0.5680 0.8127 0.6043 0.054 Uiso 1 1 calc R U
C19 C 0.60784(12) 0.88677(14) 0.56185(9) 0.0492(5) Uani 1 1 d . .
H19A H 0.6372 0.8959 0.5897 0.059 Uiso 1 1 calc R U
C20 C 0.60699(11) 0.92316(13) 0.51264(9) 0.0446(5) Uani 1 1 d . .
H20A H 0.6360 0.9567 0.5072 0.054 Uiso 1 1 calc R U
C21 C 0.56404(9) 0.91129(10) 0.47090(8) 0.0365(4) Uani 1 1 d . .
C22 C 0.56446(11) 0.94873(11) 0.41578(8) 0.0408(4) Uani 1 1 d . .
H22A H 0.5230 0.9459 0.3997 0.049 Uiso 1 1 calc R U
C23 C 0.6067(2) 0.91592(18) 0.37450(13) 0.0784(11) Uani 1 1 d . .
H23A H 0.6067 0.9404 0.3391 0.118 Uiso 1 1 calc R U
H23B H 0.6475 0.9153 0.3901 0.118 Uiso 1 1 calc R U
H23C H 0.5933 0.8709 0.3676 0.118 Uiso 1 1 calc R U
C24 C 0.57943(15) 1.02112(13) 0.42254(12) 0.0555(6) Uani 1 1 d . .
H24A H 0.5515 1.0411 0.4494 0.083 Uiso 1 1 calc R U
H24B H 0.6207 1.0257 0.4364 0.083 Uiso 1 1 calc R U
H24C H 0.5757 1.0432 0.3862 0.083 Uiso 1 1 calc R U
C25 C 0.47617(11) 0.76982(10) 0.54082(8) 0.0405(4) Uani 1 1 d . .
H25A H 0.4548 0.7620 0.5045 0.049 Uiso 1 1 calc R U
C26 C 0.50480(19) 0.70591(17) 0.5578(2) 0.0882(14) Uani 1 1 d . .
H26A H 0.4734 0.6730 0.5640 0.132 Uiso 1 1 calc R U
H26B H 0.5318 0.6910 0.5280 0.132 Uiso 1 1 calc R U
H26C H 0.5277 0.7122 0.5925 0.132 Uiso 1 1 calc R U
C27 C 0.42909(12) 0.79132(15) 0.58329(15) 0.0595(7) Uani 1 1 d . .
H27A H 0.4112 0.8329 0.5712 0.089 Uiso 1 1 calc R U
H27B H 0.3976 0.7578 0.5859 0.089 Uiso 1 1 calc R U
H27C H 0.4481 0.7971 0.6201 0.089 Uiso 1 1 calc R U
C28 C 0.60574(8) 0.64886(10) 0.32992(7) 0.0295(3) Uani 1 1 d . .
C29 C 0.64921(8) 0.56982(10) 0.27977(7) 0.0317(3) Uani 1 1 d . .
H29A H 0.6567 0.5285 0.2628 0.038 Uiso 1 1 calc R U
C30 C 0.68399(8) 0.62401(10) 0.27578(7) 0.0336(3) Uani 1 1 d . .
H30A H 0.7204 0.6278 0.2553 0.040 Uiso 1 1 calc R U
C31 C 0.55223(8) 0.54333(9) 0.33057(7) 0.0289(3) Uani 1 1 d . .
C32 C 0.55763(9) 0.51323(10) 0.38334(7) 0.0338(3) Uani 1 1 d . .
C33 C 0.51097(10) 0.47252(10) 0.40026(8) 0.0392(4) Uani 1 1 d . .
H33A H 0.5134 0.4508 0.4354 0.047 Uiso 1 1 calc R U
C34 C 0.46077(10) 0.46311(10) 0.36643(9) 0.0404(4) Uani 1 1 d . .
H34A H 0.4290 0.4356 0.3789 0.048 Uiso 1 1 calc R U
C35 C 0.45696(9) 0.49363(10) 0.31466(9) 0.0363(4) Uani 1 1 d . .
H35A H 0.4225 0.4866 0.2919 0.044 Uiso 1 1 calc R U
C36 C 0.50279(8) 0.53448(9) 0.29514(7) 0.0306(3) Uani 1 1 d . .
C37 C 0.61196(11) 0.52317(13) 0.42093(8) 0.0418(4) Uani 1 1 d . .
H37A H 0.6386 0.5563 0.4026 0.050 Uiso 1 1 calc R U
C38 C 0.64774(13) 0.45945(17) 0.42677(10) 0.0597(8) Uani 1 1 d . .
H38A H 0.6825 0.4669 0.4512 0.090 Uiso 1 1 calc R U
H38B H 0.6220 0.4255 0.4432 0.090 Uiso 1 1 calc R U
H38C H 0.6615 0.4452 0.3897 0.090 Uiso 1 1 calc R U
C39 C 0.59315(13) 0.55051(13) 0.47857(8) 0.0487(5) Uani 1 1 d . .
H39A H 0.6289 0.5565 0.5020 0.073 Uiso 1 1 calc R U
H39B H 0.5729 0.5928 0.4735 0.073 Uiso 1 1 calc R U
H39C H 0.5656 0.5196 0.4968 0.073 Uiso 1 1 calc R U
C40 C 0.49678(9) 0.56338(10) 0.23625(7) 0.0336(3) Uani 1 1 d . .
H40A H 0.4533 0.5598 0.2261 0.040 Uiso 1 1 calc R U
C41 C 0.53098(11) 0.52115(12) 0.19347(8) 0.0421(4) Uani 1 1 d . .
H41A H 0.5198 0.4750 0.1984 0.063 Uiso 1 1 calc R U
H41B H 0.5206 0.5353 0.1554 0.063 Uiso 1 1 calc R U
H41C H 0.5743 0.5262 0.1994 0.063 Uiso 1 1 calc R U
C42 C 0.51329(10) 0.63566(10) 0.22960(8) 0.0380(4) Uani 1 1 d . .
H42A H 0.5078 0.6488 0.1904 0.057 Uiso 1 1 calc R U
H42B H 0.4873 0.6623 0.2537 0.057 Uiso 1 1 calc R U
H42C H 0.5554 0.6422 0.2404 0.057 Uiso 1 1 calc R U
C43 C 0.68493(9) 0.73572(12) 0.31875(9) 0.0406(4) Uani 1 1 d . .
C44 C 0.70800(10) 0.74694(16) 0.37313(11) 0.0534(6) Uani 1 1 d . .
C45 C 0.73743(13) 0.8069(2) 0.38150(14) 0.0717(10) Uani 1 1 d . .
H45A H 0.7530 0.8171 0.4176 0.086 Uiso 1 1 calc R U
C46 C 0.74414(15) 0.85074(19) 0.33869(17) 0.0784(12) Uani 1 1 d . .
H46A H 0.7647 0.8908 0.3457 0.094 Uiso 1 1 calc R U
C47 C 0.72205(13) 0.83867(15) 0.28567(15) 0.0618(8) Uani 1 1 d . .
H47A H 0.7277 0.8701 0.2568 0.074 Uiso 1 1 calc R U
C48 C 0.69138(9) 0.78032(11) 0.27417(11) 0.0442(5) Uani 1 1 d . .
C49 C 0.70358(11) 0.69825(19) 0.42057(10) 0.0591(8) Uani 1 1 d . .
H49A H 0.6792 0.6601 0.4073 0.071 Uiso 1 1 calc R U
C50 C 0.76641(14) 0.6731(3) 0.43648(16) 0.0862(13) Uani 1 1 d . .
H50A H 0.7630 0.6415 0.4673 0.129 Uiso 1 1 calc R U
H50B H 0.7848 0.6517 0.4039 0.129 Uiso 1 1 calc R U
H50C H 0.7915 0.7101 0.4484 0.129 Uiso 1 1 calc R U
C51 C 0.67187(14) 0.7281(2) 0.47171(12) 0.0703(10) Uani 1 1 d . .
H51A H 0.6697 0.6955 0.5018 0.106 Uiso 1 1 calc R U
H51B H 0.6945 0.7664 0.4849 0.106 Uiso 1 1 calc R U
H51C H 0.6311 0.7417 0.4612 0.106 Uiso 1 1 calc R U
C52 C 0.66750(10) 0.76817(11) 0.21587(11) 0.0428(4) Uani 1 1 d . .
H52A H 0.6376 0.7317 0.2179 0.051 Uiso 1 1 calc R U
C53 C 0.71777(13) 0.74776(16) 0.17526(11) 0.0542(6) Uani 1 1 d . .
H53A H 0.7007 0.7403 0.1379 0.081 Uiso 1 1 calc R U
H53B H 0.7480 0.7826 0.1732 0.081 Uiso 1 1 calc R U
H53C H 0.7367 0.7073 0.1888 0.081 Uiso 1 1 calc R U
C54 C 0.63612(12) 0.82839(14) 0.19141(18) 0.0661(9) Uani 1 1 d . .
H54A H 0.6214 0.8182 0.1536 0.099 Uiso 1 1 calc R U
H54B H 0.6022 0.8406 0.2154 0.099 Uiso 1 1 calc R U
H54C H 0.6647 0.8649 0.1894 0.099 Uiso 1 1 calc R U

loop_
_atom_site_aniso_label
_atom_site_aniso_U_11
_atom_site_aniso_U_22
_atom_site_aniso_U_33
_atom_site_aniso_U_23
_atom_site_aniso_U_13
_atom_site_aniso_U_12
S1 0.0322(2) 0.0352(2) 0.0337(2) -0.00004(16) 0.00246(16) -0.00012(15)
F1 0.0661(10) 0.0651(9) 0.0340(6) 0.0042(6) -0.0058(6) -0.0008(7)
F2 0.0848(13) 0.0690(11) 0.0617(10) -0.0059(8) 0.0442(10) -0.0201(9)
F3 0.0963(13) 0.0477(8) 0.0567(9) -0.0149(7) -0.0011(9) 0.0247(8)
O1 0.0503(9) 0.0570(9) 0.0357(7) 0.0065(7) 0.0018(6) -0.0160(7)
O2 0.0571(10) 0.0439(8) 0.0399(7) -0.0047(6) 0.0057(7) 0.0130(7)
O3 0.0399(9) 0.0539(10) 0.0688(12) -0.0030(9) -0.0125(8) -0.0008(7)
C1S 0.0472(11) 0.0385(9) 0.0372(9) -0.0019(8) 0.0103(8) 0.0024(8)
N1 0.0315(7) 0.0306(6) 0.0186(5) -0.0025(5) -0.0020(4) 0.0014(5)
N2 0.0359(7) 0.0325(6) 0.0214(5) -0.0053(5) -0.0030(5) 0.0012(5)
N3 0.0349(7) 0.0358(7) 0.0218(5) -0.0048(5) -0.0030(5) 0.0040(5)
N4 0.0311(7) 0.0323(6) 0.0228(5) -0.0005(5) -0.0029(5) -0.0035(5)
N5 0.0321(7) 0.0372(7) 0.0235(6) -0.0018(5) 0.0010(5) 0.0027(5)
N6 0.0266(6) 0.0405(7) 0.0190(5) 0.0001(5) 0.0016(4) 0.0002(5)
N7 0.0260(6) 0.0440(8) 0.0270(6) -0.0063(6) 0.0048(5) -0.0025(5)
C1 0.0317(7) 0.0331(7) 0.0171(5) -0.0041(5) -0.0011(5) 0.0011(6)
C2 0.0369(8) 0.0324(7) 0.0249(7) -0.0035(6) -0.0043(6) 0.0046(6)
C3 0.0417(9) 0.0322(8) 0.0257(7) -0.0050(6) -0.0055(6) 0.0049(6)
C4 0.0273(7) 0.0314(7) 0.0197(6) -0.0027(5) 0.0000(5) -0.0017(5)
C5 0.0297(7) 0.0315(7) 0.0265(7) -0.0007(6) 0.0033(6) 0.0005(6)
C6 0.0315(8) 0.0345(8) 0.0377(8) -0.0056(7) 0.0046(7) -0.0041(6)
C7 0.0314(8) 0.0446(9) 0.0341(8) -0.0139(8) 0.0021(6) -0.0069(7)
C8 0.0329(8) 0.0516(10) 0.0224(6) -0.0080(7) -0.0007(6) -0.0076(7)
C9 0.0310(7) 0.0394(8) 0.0189(6) -0.0018(6) 0.0000(5) -0.0056(6)
C10 0.0406(9) 0.0360(8) 0.0271(7) 0.0054(7) 0.0052(6) 0.0027(7)
C11 0.0573(14) 0.0531(13) 0.0453(11) 0.0196(10) 0.0123(10) 0.0171(11)
C12 0.0466(11) 0.0481(11) 0.0368(9) 0.0046(8) 0.0144(8) 0.0046(9)
C13 0.0412(9) 0.0444(9) 0.0226(6) 0.0056(7) -0.0038(6) -0.0101(7)
C14 0.0365(11) 0.0663(16) 0.085(2) 0.0402(16) 0.0025(12) -0.0030(10)
C15 0.0448(12) 0.0561(13) 0.0500(12) 0.0150(11) -0.0088(10) -0.0006(10)
C16 0.0378(9) 0.0377(8) 0.0221(6) -0.0082(6) -0.0057(6) 0.0020(6)
C17 0.0491(11) 0.0389(9) 0.0220(7) -0.0065(7) -0.0056(7) 0.0057(7)
C18 0.0591(13) 0.0504(11) 0.0247(7) -0.0079(8) -0.0133(8) 0.0090(9)
C19 0.0500(12) 0.0637(14) 0.0339(9) -0.0143(10) -0.0171(9) 0.0051(10)
C20 0.0426(11) 0.0545(12) 0.0367(9) -0.0122(9) -0.0096(8) -0.0035(9)
C21 0.0403(9) 0.0411(9) 0.0282(7) -0.0082(7) -0.0059(7) -0.0006(7)
C22 0.0483(11) 0.0435(10) 0.0306(8) -0.0040(8) -0.0043(7) -0.0074(8)
C23 0.122(3) 0.0650(18) 0.0483(14) 0.0030(13) 0.0334(18) 0.0201(19)
C24 0.0760(18) 0.0460(12) 0.0446(12) -0.0057(10) -0.0134(12) -0.0132(12)
C25 0.0619(13) 0.0370(9) 0.0227(7) -0.0031(7) -0.0050(7) 0.0011(8)
C26 0.084(2) 0.0486(15) 0.132(4) 0.0238(19) 0.039(2) 0.0195(15)
C27 0.0433(13) 0.0567(14) 0.0785(19) -0.0217(14) 0.0028(12) -0.0012(10)
C28 0.0245(7) 0.0424(9) 0.0215(6) -0.0025(6) 0.0002(5) -0.0007(6)
C29 0.0301(8) 0.0418(9) 0.0231(6) -0.0013(6) 0.0031(5) 0.0030(6)
C30 0.0282(8) 0.0465(9) 0.0262(7) -0.0035(7) 0.0058(6) 0.0009(6)
C31 0.0301(7) 0.0365(8) 0.0203(6) 0.0005(6) 0.0029(5) 0.0000(6)
C32 0.0388(9) 0.0399(9) 0.0228(6) 0.0041(6) 0.0050(6) 0.0049(7)
C33 0.0509(11) 0.0368(9) 0.0300(8) 0.0045(7) 0.0137(8) 0.0037(8)
C34 0.0440(10) 0.0349(8) 0.0423(10) -0.0041(8) 0.0155(8) -0.0034(7)
C35 0.0344(9) 0.0357(8) 0.0389(9) -0.0078(7) 0.0047(7) -0.0023(6)
C36 0.0301(8) 0.0356(8) 0.0261(7) -0.0034(6) 0.0011(6) 0.0016(6)
C37 0.0459(11) 0.0581(12) 0.0216(7) 0.0049(8) -0.0012(7) 0.0078(9)
C38 0.0590(15) 0.085(2) 0.0348(10) -0.0094(11) -0.0044(10) 0.0341(14)
C39 0.0615(14) 0.0586(13) 0.0260(8) -0.0016(9) -0.0041(8) 0.0184(11)
C40 0.0341(8) 0.0409(9) 0.0259(7) -0.0039(7) -0.0061(6) 0.0011(7)
C41 0.0516(12) 0.0488(11) 0.0258(7) -0.0073(8) -0.0037(7) 0.0043(9)
C42 0.0453(10) 0.0412(9) 0.0275(7) 0.0017(7) -0.0092(7) 0.0007(7)
C43 0.0271(8) 0.0521(11) 0.0424(10) -0.0163(9) 0.0080(7) -0.0081(7)
C44 0.0315(9) 0.0810(17) 0.0477(12) -0.0280(12) 0.0069(8) -0.0140(10)
C45 0.0451(13) 0.103(2) 0.0669(17) -0.0455(18) 0.0152(12) -0.0317(15)
C46 0.0559(16) 0.086(2) 0.093(2) -0.0477(19) 0.0332(16) -0.0399(16)
C47 0.0502(14) 0.0570(14) 0.0783(19) -0.0227(14) 0.0307(13) -0.0216(11)
C48 0.0301(9) 0.0468(10) 0.0555(12) -0.0141(10) 0.0147(8) -0.0060(7)
C49 0.0332(10) 0.105(2) 0.0390(11) -0.0193(13) -0.0047(8) -0.0067(12)
C50 0.0412(14) 0.153(4) 0.0645(19) -0.023(2) -0.0084(13) 0.0077(19)
C51 0.0490(14) 0.124(3) 0.0376(11) -0.0223(15) -0.0013(10) -0.0072(16)
C52 0.0322(9) 0.0401(9) 0.0560(12) 0.0064(9) 0.0047(8) 0.0013(7)
C53 0.0513(13) 0.0715(16) 0.0399(11) 0.0075(11) 0.0043(10) 0.0188(12)
C54 0.0377(12) 0.0511(13) 0.110(3) 0.0294(16) 0.0152(14) 0.0058(10)

loop_
_atom_type_symbol
_atom_type_description
_atom_type_scat_dispersion_real
_atom_type_scat_dispersion_imag
_atom_type_scat_source
C C 0.0030 0.0010 'International Tables Vol C Tables 4.2.6.8 and 6.1.1.4'
H H 0.0000 0.0000 'International Tables Vol C Tables 4.2.6.8 and 6.1.1.4'
N N 0.0050 0.0030 'International Tables Vol C Tables 4.2.6.8 and 6.1.1.4'
O O 0.0100 0.0050 'International Tables Vol C Tables 4.2.6.8 and 6.1.1.4'
F F 0.0150 0.0090 'International Tables Vol C Tables 4.2.6.8 and 6.1.1.4'
S S 0.1100 0.1070 'International Tables Vol C Tables 4.2.6.8 and 6.1.1.4'

loop_
_geom_angle_atom_site_label_1
_geom_angle_atom_site_label_2
_geom_angle_atom_site_label_3
_geom_angle
O3 S1 O1 115.25(12)
O3 S1 O2 114.61(12)
O1 S1 O2 115.54(12)
O3 S1 C1S 103.09(12)
O1 S1 C1S 102.92(10)
O2 S1 C1S 102.82(10)
F2 C1S F3 108.8(2)
F2 C1S F1 106.3(2)
F3 C1S F1 106.1(2)
F2 C1S S1 111.94(17)
F3 C1S S1 112.03(16)
F1 C1S S1 111.34(15)
C1 N1 C2 109.24(14)
C1 N1 C4 127.44(14)
C2 N1 C4 122.66(14)
C1 N2 C3 109.17(14)
C1 N2 C16 124.74(15)
C3 N2 C16 126.09(15)
N4 N3 C1 116.59(14)
N5 N4 N3 109.68(14)
N4 N5 C28 115.82(15)
C28 N6 C29 109.37(15)
C28 N6 C31 123.76(14)
C29 N6 C31 126.83(16)
C28 N7 C30 108.62(16)
C28 N7 C43 127.52(15)
C30 N7 C43 123.28(15)
N3 C1 N2 120.47(15)
N3 C1 N1 131.64(15)
N2 C1 N1 107.00(15)
C3 C2 N1 107.15(15)
C2 C3 N2 107.44(16)
C5 C4 C9 123.42(15)
C5 C4 N1 118.82(14)
C9 C4 N1 117.58(15)
C4 C5 C6 117.17(16)
C4 C5 C10 122.71(16)
C6 C5 C10 120.10(17)
C7 C6 C5 120.68(18)
C6 C7 C8 120.80(17)
C7 C8 C9 120.81(17)
C8 C9 C4 117.00(17)
C8 C9 C13 121.87(15)
C4 C9 C13 121.06(15)
C5 C10 C11 110.89(16)
C5 C10 C12 110.59(17)
C11 C10 C12 111.61(18)
C14 C13 C15 112.20(19)
C14 C13 C9 109.85(19)
C15 C13 C9 114.85(17)
C17 C16 C21 124.00(17)
C17 C16 N2 118.46(18)
C21 C16 N2 117.54(16)
C16 C17 C18 116.7(2)
C16 C17 C25 122.52(17)
C18 C17 C25 120.76(19)
C19 C18 C17 121.1(2)
C18 C19 C20 120.55(19)
C19 C20 C21 121.1(2)
C16 C21 C20 116.51(19)
C16 C21 C22 121.88(17)
C20 C21 C22 121.5(2)
C23 C22 C21 110.0(2)
C23 C22 C24 111.2(2)
C21 C22 C24 113.41(18)
C26 C25 C17 112.4(2)
C26 C25 C27 111.2(3)
C17 C25 C27 111.41(18)
N6 C28 N7 107.58(15)
N6 C28 N5 120.41(16)
N7 C28 N5 130.28(17)
C30 C29 N6 106.89(16)
C29 C30 N7 107.53(15)
C36 C31 C32 123.48(17)
C36 C31 N6 119.49(15)
C32 C31 N6 117.03(16)
C33 C32 C31 117.21(19)
C33 C32 C37 120.23(17)
C31 C32 C37 122.56(18)
C32 C33 C34 120.95(18)
C35 C34 C33 120.24(19)
C34 C35 C36 121.4(2)
C35 C36 C31 116.75(17)
C35 C36 C40 118.18(17)
C31 C36 C40 125.01(16)
C32 C37 C38 110.8(2)
C32 C37 C39 111.00(19)
C38 C37 C39 111.56(17)
C42 C40 C36 116.53(15)
C42 C40 C41 110.69(18)
C36 C40 C41 110.48(16)
C48 C43 C44 123.5(2)
C48 C43 N7 118.06(19)
C44 C43 N7 118.3(2)
C45 C44 C43 116.2(3)
C45 C44 C49 119.9(3)
C43 C44 C49 123.9(2)
C46 C45 C44 121.1(3)
C45 C46 C47 121.9(3)
C46 C47 C48 120.4(3)
C47 C48 C43 116.9(3)
C47 C48 C52 119.5(3)
C43 C48 C52 123.63(19)
C44 C49 C51 111.3(3)
C44 C49 C50 110.2(3)
C51 C49 C50 110.8(2)
C48 C52 C54 112.3(2)
C48 C52 C53 111.63(19)
C54 C52 C53 108.0(2)

loop_
_geom_bond_atom_site_label_1
_geom_bond_atom_site_label_2
_geom_bond_distance
S1 O3 1.4315(19)
S1 O1 1.4392(17)
S1 O2 1.4398(17)
S1 C1S 1.832(2)
F1 C1S 1.337(3)
F2 C1S 1.320(3)
F3 C1S 1.327(3)
N1 C1 1.357(2)
N1 C2 1.389(2)
N1 C4 1.449(2)
N2 C1 1.353(2)
N2 C3 1.390(2)
N2 C16 1.446(2)
N3 N4 1.317(2)
N3 C1 1.344(2)
N4 N5 1.293(2)
N5 C28 1.363(2)
N6 C28 1.344(2)
N6 C29 1.387(2)
N6 C31 1.445(2)
N7 C28 1.351(2)
N7 C30 1.389(2)
N7 C43 1.450(3)
C2 C3 1.353(2)
C4 C5 1.398(2)
C4 C9 1.403(2)
C5 C6 1.399(3)
C5 C10 1.516(2)
C6 C7 1.384(3)
C7 C8 1.387(3)
C8 C9 1.397(2)
C9 C13 1.520(3)
C10 C11 1.537(3)
C10 C12 1.537(3)
C13 C14 1.490(3)
C13 C15 1.515(3)
C16 C17 1.398(3)
C16 C21 1.400(3)
C17 C18 1.403(3)
C17 C25 1.516(3)
C18 C19 1.379(4)
C19 C20 1.388(4)
C20 C21 1.400(3)
C21 C22 1.520(3)
C22 C23 1.517(4)
C22 C24 1.522(3)
C25 C26 1.506(4)
C25 C27 1.521(4)
C29 C30 1.353(3)
C31 C36 1.398(2)
C31 C32 1.405(2)
C32 C33 1.389(3)
C32 C37 1.518(3)
C33 C34 1.391(3)
C34 C35 1.385(3)
C35 C36 1.397(3)
C36 C40 1.528(3)
C37 C38 1.530(4)
C37 C39 1.541(3)
C40 C42 1.528(3)
C40 C41 1.536(3)
C43 C48 1.406(4)
C43 C44 1.413(3)
C44 C45 1.401(4)
C44 C49 1.508(5)
C45 C46 1.365(6)
C46 C47 1.378(5)
C47 C48 1.399(3)
C48 C52 1.508(4)
C49 C51 1.535(4)
C49 C50 1.536(4)
C52 C54 1.528(3)
C52 C53 1.537(3)
